data_4070837
loop_
_publ_author_name
'Takao, Toshiro'
'Moriya, Makoto'
'Suzuki, Hiroharu'

_publ_section_title
;
 Insertion of Acetylene and Nitriles into a Ru--C Bond of a
 Dicationic Triruthenium Complex Having a \m~3~-\h^3^-C~3~ Ring: Formation of
 Six-Membered Ruthenacycles on a Triruthenium Core
;
_journal_issue 6
_journal_name_full Organometallics
_journal_page_first 1044
_journal_page_last 1054
_journal_paper_doi 10.1021/om701066b
_journal_volume 27
_journal_year 2008
_chemical_formula_sum 'C42 H57 F12 N P2 Ru3'
_chemical_formula_weight 1169.04
_chemical_name_systematic
; 
 ? 
;
_space_group_IT_number 14
_symmetry_cell_setting monoclinic
_symmetry_space_group_name_Hall '-P 2ybc'
_symmetry_space_group_name_H-M 'P 1 21/c 1'
_atom_sites_solution_hydrogens geom
_atom_sites_solution_primary direct
_atom_sites_solution_secondary difmap
_audit_creation_method SHELXL-97
_cell_angle_alpha 90.00
_cell_angle_beta 102.2440(12)
_cell_angle_gamma 90.00
_cell_formula_units_Z 4
_cell_length_a 13.6292(3)
_cell_length_b 20.4878(4)
_cell_length_c 16.4835(4)
_cell_measurement_reflns_used 30370
_cell_measurement_temperature 253(2)
_cell_measurement_theta_max 30.03
_cell_measurement_theta_min 1.53
_cell_volume 4498.03(17)
_computing_cell_refinement 'PROCESS-AUTO (T.Higashi, 1998)'
_computing_data_collection 'PROCESS-AUTO (T.Higashi, 1998)'
_computing_data_reduction 'PROCESS-AUTO (T.Higashi, 1998)'
_computing_molecular_graphics 'ORTEX (P.McArdle, 1995)'
_computing_publication_material SHELXL-97
_computing_structure_refinement 'SHELXL-97 (Sheldrick, 1997)'
_computing_structure_solution 'SHELXS-97 (Sheldrick, 1990)'
_diffrn_ambient_temperature 253(2)
_diffrn_detector_area_resol_mean 100
_diffrn_measured_fraction_theta_full 0.989
_diffrn_measured_fraction_theta_max 0.989
_diffrn_measurement_device_type 'Rigaku R-AXIS RAPID Imaging Plate'
_diffrn_measurement_method 'oscillation photograph'
_diffrn_radiation_monochromator graphite
_diffrn_radiation_source 'Rigaku Rotating Anode ultraX18'
_diffrn_radiation_type MoK\a
_diffrn_radiation_wavelength 0.71069
_diffrn_reflns_av_R_equivalents 0.0462
_diffrn_reflns_av_sigmaI/netI 0.0475
_diffrn_reflns_limit_h_max 19
_diffrn_reflns_limit_h_min -19
_diffrn_reflns_limit_k_max 27
_diffrn_reflns_limit_k_min -28
_diffrn_reflns_limit_l_max 23
_diffrn_reflns_limit_l_min -23
_diffrn_reflns_number 49178
_diffrn_reflns_theta_full 30.03
_diffrn_reflns_theta_max 30.03
_diffrn_reflns_theta_min 1.53
_exptl_absorpt_coefficient_mu 1.147
_exptl_absorpt_correction_T_max 1.1506
_exptl_absorpt_correction_T_min 0.8192
_exptl_absorpt_correction_type empirical
_exptl_absorpt_process_details 'ABSCOR (T.Higashi, 2001)'
_exptl_crystal_colour red
_exptl_crystal_density_diffrn 1.726
_exptl_crystal_density_meas ?
_exptl_crystal_density_method 'not measured'
_exptl_crystal_description chunk
_exptl_crystal_F_000 2344
_exptl_crystal_size_max 0.40
_exptl_crystal_size_mid 0.10
_exptl_crystal_size_min 0.10
_refine_diff_density_max 0.770
_refine_diff_density_min -1.206
_refine_diff_density_rms 0.107
_refine_ls_extinction_coef 0.0078(3)
_refine_ls_extinction_expression Fc^*^=kFc[1+0.001xFc^2^\l^3^/sin(2\q)]^-1/4^
_refine_ls_extinction_method SHELXL
_refine_ls_goodness_of_fit_ref 1.021
_refine_ls_hydrogen_treatment mixed
_refine_ls_matrix_type full
_refine_ls_number_parameters 574
_refine_ls_number_reflns 13016
_refine_ls_number_restraints 0
_refine_ls_restrained_S_all 1.021
_refine_ls_R_factor_all 0.0702
_refine_ls_R_factor_gt 0.0454
_refine_ls_shift/su_max 0.002
_refine_ls_shift/su_mean 0.000
_refine_ls_structure_factor_coef Fsqd
_refine_ls_weighting_details 'calc w=1/[\s^2^(Fo^2^)+(0.0605P)^2^+3.4983P] where P=(Fo^2^+2Fc^2^)/3'
_refine_ls_weighting_scheme calc
_refine_ls_wR_factor_gt 0.1063
_refine_ls_wR_factor_ref 0.1168
_reflns_number_gt 9532
_reflns_number_total 13383
_reflns_threshold_expression >2sigma(I)
_cod_data_source_file om701066b-file003.cif
_cod_data_source_block 18c
_cod_depositor_comments
;
The following automatic conversions were performed:
'_atom_site_symetry_multiplicity' tag replaced with
'_atom_site_symmetry_multiplicity'.

Automatic conversion script
Id: cif_correct_tags 1440 2010-10-19 06:21:57Z saulius 

The following automatic conversions were performed:

'_symmetry_cell_setting' value 'Monoclinic' changed to 'monoclinic'
according to /home/saulius/struct/CIF-dictionaries/cif_core.dic
dictionary named 'cif_core.dic' version 2.4.1 from 2010-06-29.

Automatic conversion script
Id: cif_fix_values 1715 2011-07-08 13:25:40Z adriana 

The following automatic conversions were performed:

'_exptl_crystal_density_meas' value 'not measured' was changed to '?'
- the value is perceived as not measured.

Automatic conversion script
Id: cif_fix_values 3008 2015-01-20 13:52:24Z robertas 
;
_cod_original_sg_symbol_H-M P21/c
_cod_database_code 4070837

loop_
_symmetry_equiv_pos_as_xyz
'x, y, z'
'x, -y+1/2, z+1/2'
'-x, -y, -z'
'-x, y-1/2, -z-1/2'

loop_
_atom_site_label
_atom_site_type_symbol
_atom_site_fract_x
_atom_site_fract_y
_atom_site_fract_z
_atom_site_U_iso_or_equiv
_atom_site_adp_type
_atom_site_occupancy
_atom_site_symmetry_multiplicity
_atom_site_calc_flag
_atom_site_refinement_flags
Ru1 Ru 0.79353(2) 0.473943(14) 0.146503(18) 0.03123(8) Uani 1 1 d .
Ru2 Ru 0.75719(2) 0.560176(14) 0.263865(17) 0.02996(8) Uani 1 1 d .
Ru3 Ru 0.66531(2) 0.428688(14) 0.239981(17) 0.03001(8) Uani 1 1 d .
N1 N 0.7244(2) 0.56335(15) 0.13333(19) 0.0323(6) Uani 1 1 d .
C1 C 0.8031(3) 0.46692(17) 0.2714(2) 0.0339(7) Uani 1 1 d .
C3 C 0.6348(2) 0.57777(17) 0.1546(2) 0.0288(6) Uani 1 1 d .
C4 C 0.5823(3) 0.52334(19) 0.1806(2) 0.0355(8) Uani 1 1 d .
C5 C 0.5677(3) 0.46597(19) 0.1270(2) 0.0375(8) Uani 1 1 d .
C6 C 0.6525(3) 0.43548(18) 0.1099(2) 0.0331(7) Uani 1 1 d .
C7 C 0.5816(3) 0.63997(17) 0.1284(2) 0.0323(7) Uani 1 1 d .
C8 C 0.4890(3) 0.6536(2) 0.1471(3) 0.0426(9) Uani 1 1 d .
H8 H 0.4616 0.6246 0.1798 0.051 Uiso 1 1 calc R
C9 C 0.4367(3) 0.7100(2) 0.1174(3) 0.0510(11) Uani 1 1 d .
H9 H 0.3756 0.7188 0.1318 0.061 Uiso 1 1 calc R
C10 C 0.4736(4) 0.7526(2) 0.0676(3) 0.0544(12) Uani 1 1 d .
H10 H 0.4370 0.7895 0.0466 0.065 Uiso 1 1 calc R
C11 C 0.5651(4) 0.7403(2) 0.0491(3) 0.0609(13) Uani 1 1 d .
H11 H 0.5916 0.7696 0.0164 0.073 Uiso 1 1 calc R
C12 C 0.6185(3) 0.6849(2) 0.0786(3) 0.0488(10) Uani 1 1 d .
H12 H 0.6803 0.6774 0.0650 0.059 Uiso 1 1 calc R
C13 C 0.4607(3) 0.4460(2) 0.0871(3) 0.0520(11) Uani 1 1 d .
H13A H 0.4178 0.4536 0.1254 0.078 Uiso 1 1 calc R
H13B H 0.4593 0.4005 0.0730 0.078 Uiso 1 1 calc R
H13C H 0.4376 0.4713 0.0377 0.078 Uiso 1 1 calc R
C14 C 0.8739(3) 0.4933(2) 0.0428(3) 0.0434(9) Uani 1 1 d .
C15 C 0.8347(4) 0.4288(2) 0.0338(3) 0.0489(10) Uani 1 1 d .
C16 C 0.8822(4) 0.3920(2) 0.1047(4) 0.0611(14) Uani 1 1 d .
C17 C 0.9513(3) 0.4355(3) 0.1582(3) 0.0561(12) Uani 1 1 d .
C18 C 0.9453(3) 0.4974(2) 0.1191(3) 0.0473(10) Uani 1 1 d .
C19 C 0.8484(5) 0.5468(3) -0.0205(3) 0.0656(14) Uani 1 1 d .
H19A H 0.7841 0.5382 -0.0557 0.098 Uiso 1 1 calc R
H19B H 0.8986 0.5487 -0.0534 0.098 Uiso 1 1 calc R
H19C H 0.8463 0.5878 0.0073 0.098 Uiso 1 1 calc R
C20 C 0.7652(5) 0.4008(4) -0.0416(4) 0.091(2) Uani 1 1 d .
H20A H 0.7200 0.3705 -0.0244 0.137 Uiso 1 1 calc R
H20B H 0.8038 0.3787 -0.0756 0.137 Uiso 1 1 calc R
H20C H 0.7274 0.4354 -0.0729 0.137 Uiso 1 1 calc R
C21 C 0.8740(7) 0.3203(3) 0.1125(6) 0.110(3) Uani 1 1 d .
H21A H 0.9147 0.3063 0.1644 0.166 Uiso 1 1 calc R
H21B H 0.8966 0.2994 0.0676 0.166 Uiso 1 1 calc R
H21C H 0.8052 0.3087 0.1104 0.166 Uiso 1 1 calc R
C22 C 1.0258(4) 0.4167(4) 0.2347(4) 0.096(2) Uani 1 1 d .
H22A H 1.0014 0.3795 0.2598 0.143 Uiso 1 1 calc R
H22B H 1.0354 0.4525 0.2731 0.143 Uiso 1 1 calc R
H22C H 1.0886 0.4060 0.2203 0.143 Uiso 1 1 calc R
C23 C 1.0103(4) 0.5558(3) 0.1457(4) 0.0722(17) Uani 1 1 d .
H23A H 1.0514 0.5481 0.1998 0.108 Uiso 1 1 calc R
H23B H 0.9688 0.5934 0.1476 0.108 Uiso 1 1 calc R
H23C H 1.0525 0.5633 0.1068 0.108 Uiso 1 1 calc R
C34 C 0.6020(3) 0.3973(2) 0.3516(2) 0.0422(9) Uani 1 1 d .
C35 C 0.5436(3) 0.36921(19) 0.2773(3) 0.0395(8) Uani 1 1 d .
C36 C 0.6083(3) 0.32787(18) 0.2408(3) 0.0409(8) Uani 1 1 d .
C37 C 0.7054(3) 0.3293(2) 0.2937(3) 0.0442(9) Uani 1 1 d .
C38 C 0.7009(3) 0.3717(2) 0.3615(3) 0.0452(9) Uani 1 1 d .
C39 C 0.5587(4) 0.4369(2) 0.4111(3) 0.0575(12) Uani 1 1 d .
H39A H 0.5247 0.4741 0.3830 0.086 Uiso 1 1 calc R
H39B H 0.6116 0.4513 0.4557 0.086 Uiso 1 1 calc R
H39C H 0.5120 0.4108 0.4331 0.086 Uiso 1 1 calc R
C40 C 0.4313(3) 0.3736(3) 0.2543(3) 0.0553(12) Uani 1 1 d .
H40A H 0.4081 0.3580 0.1986 0.083 Uiso 1 1 calc R
H40B H 0.4110 0.4182 0.2577 0.083 Uiso 1 1 calc R
H40C H 0.4029 0.3474 0.2918 0.083 Uiso 1 1 calc R
C41 C 0.5772(4) 0.2835(2) 0.1676(3) 0.0575(12) Uani 1 1 d .
H41A H 0.5155 0.2989 0.1336 0.086 Uiso 1 1 calc R
H41B H 0.5678 0.2401 0.1866 0.086 Uiso 1 1 calc R
H41C H 0.6285 0.2830 0.1357 0.086 Uiso 1 1 calc R
C42 C 0.7920(4) 0.2855(3) 0.2903(4) 0.0638(14) Uani 1 1 d .
H42A H 0.8527 0.3107 0.2993 0.096 Uiso 1 1 calc R
H42B H 0.7815 0.2649 0.2369 0.096 Uiso 1 1 calc R
H42C H 0.7974 0.2527 0.3327 0.096 Uiso 1 1 calc R
C43 C 0.7835(4) 0.3758(3) 0.4381(3) 0.0659(14) Uani 1 1 d .
H43A H 0.7641 0.4053 0.4770 0.099 Uiso 1 1 calc R
H43B H 0.8438 0.3913 0.4232 0.099 Uiso 1 1 calc R
H43C H 0.7952 0.3333 0.4628 0.099 Uiso 1 1 calc R
C24 C 0.7991(4) 0.5792(2) 0.4000(3) 0.0539(12) Uani 1 1 d .
C25 C 0.8835(3) 0.5889(2) 0.3670(3) 0.0453(9) Uani 1 1 d .
C26 C 0.8700(4) 0.6392(2) 0.3116(3) 0.0573(13) Uani 1 1 d .
C27 C 0.7776(5) 0.6645(2) 0.3056(3) 0.0710(18) Uani 1 1 d .
C28 C 0.7262(3) 0.6282(4) 0.3590(4) 0.089(3) Uani 1 1 d .
C29 C 0.7887(8) 0.5412(4) 0.4743(4) 0.129(4) Uani 1 1 d .
H29A H 0.7261 0.5180 0.4628 0.193 Uiso 1 1 calc R
H29B H 0.7904 0.5703 0.5202 0.193 Uiso 1 1 calc R
H29C H 0.8431 0.5105 0.4879 0.193 Uiso 1 1 calc R
C30 C 0.9814(5) 0.5521(4) 0.3984(4) 0.085(2) Uani 1 1 d .
H30A H 0.9676 0.5062 0.4009 0.127 Uiso 1 1 calc R
H30B H 1.0123 0.5675 0.4529 0.127 Uiso 1 1 calc R
H30C H 1.0259 0.5593 0.3613 0.127 Uiso 1 1 calc R
C31 C 0.9538(7) 0.6710(4) 0.2779(4) 0.120(4) Uani 1 1 d .
H31A H 1.0084 0.6408 0.2814 0.180 Uiso 1 1 calc R
H31B H 0.9770 0.7092 0.3100 0.180 Uiso 1 1 calc R
H31C H 0.9291 0.6832 0.2210 0.180 Uiso 1 1 calc R
C32 C 0.7390(9) 0.7269(3) 0.2611(5) 0.171(6) Uani 1 1 d .
H32A H 0.6712 0.7344 0.2665 0.257 Uiso 1 1 calc R
H32B H 0.7409 0.7231 0.2034 0.257 Uiso 1 1 calc R
H32C H 0.7805 0.7627 0.2851 0.257 Uiso 1 1 calc R
C33 C 0.6244(5) 0.6401(7) 0.3774(8) 0.229(9) Uani 1 1 d .
H33A H 0.6275 0.6339 0.4356 0.343 Uiso 1 1 calc R
H33B H 0.5770 0.6101 0.3460 0.343 Uiso 1 1 calc R
H33C H 0.6037 0.6840 0.3622 0.343 Uiso 1 1 calc R
P1 P 0.91090(11) 0.74954(7) 0.53411(9) 0.0602(3) Uani 1 1 d .
F11 F 0.8566(2) 0.80882(16) 0.5722(2) 0.0653(8) Uani 1 1 d .
F12 F 0.8881(5) 0.7850(3) 0.4472(3) 0.147(2) Uani 1 1 d .
F13 F 0.9403(5) 0.7177(2) 0.6224(3) 0.1289(19) Uani 1 1 d .
F14 F 1.0124(3) 0.7883(2) 0.5567(3) 0.1156(16) Uani 1 1 d .
F15 F 0.8100(4) 0.7120(3) 0.5133(4) 0.150(2) Uani 1 1 d .
F16 F 0.9639(4) 0.6933(3) 0.4957(3) 0.134(2) Uani 1 1 d .
P2 P 0.30416(9) 0.57511(8) 0.31445(8) 0.0582(3) Uani 1 1 d .
F21 F 0.3238(5) 0.5196(3) 0.3815(3) 0.138(2) Uani 1 1 d .
F22 F 0.2912(6) 0.6302(3) 0.2481(3) 0.157(3) Uani 1 1 d .
F23 F 0.2601(5) 0.5239(3) 0.2458(3) 0.159(2) Uani 1 1 d .
F24 F 0.4067(4) 0.5541(3) 0.2905(4) 0.145(2) Uani 1 1 d .
F25 F 0.2031(4) 0.5870(5) 0.3345(5) 0.219(4) Uani 1 1 d .
F26 F 0.3506(6) 0.6245(3) 0.3816(3) 0.177(3) Uani 1 1 d .
H2 H 0.752(3) 0.596(2) 0.106(2) 0.031(10) Uiso 1 1 d .
H4 H 0.537(4) 0.536(2) 0.204(3) 0.042(12) Uiso 1 1 d .
H6 H 0.640(3) 0.402(2) 0.076(3) 0.044(12) Uiso 1 1 d .
H1 H 0.861(3) 0.4503(18) 0.308(2) 0.022(9) Uiso 1 1 d .

loop_
_atom_site_aniso_label
_atom_site_aniso_U_11
_atom_site_aniso_U_22
_atom_site_aniso_U_33
_atom_site_aniso_U_23
_atom_site_aniso_U_13
_atom_site_aniso_U_12
Ru1 0.02737(13) 0.03028(15) 0.03605(15) -0.00075(11) 0.00676(10) -0.00134(10)
Ru2 0.02848(13) 0.02882(14) 0.02914(14) -0.00215(10) -0.00162(10) -0.00046(10)
Ru3 0.02855(13) 0.03075(14) 0.02891(14) 0.00197(10) 0.00202(10) -0.00214(10)
N1 0.0296(14) 0.0340(15) 0.0336(15) 0.0013(12) 0.0073(11) -0.0005(11)
C1 0.0294(15) 0.0292(17) 0.0381(18) -0.0002(14) -0.0040(13) -0.0008(13)
C3 0.0248(14) 0.0341(17) 0.0264(15) -0.0009(12) 0.0030(11) 0.0003(12)
C4 0.0286(15) 0.041(2) 0.0384(19) 0.0101(15) 0.0111(14) 0.0043(14)
C5 0.0330(17) 0.041(2) 0.0354(18) 0.0098(15) -0.0004(14) -0.0087(14)
C6 0.0389(18) 0.0332(18) 0.0257(15) 0.0008(13) 0.0035(13) -0.0070(14)
C7 0.0353(16) 0.0331(17) 0.0258(16) -0.0019(13) 0.0002(13) 0.0005(13)
C8 0.0396(19) 0.039(2) 0.049(2) -0.0072(17) 0.0097(16) 0.0029(16)
C9 0.045(2) 0.042(2) 0.064(3) -0.012(2) 0.006(2) 0.0089(18)
C10 0.065(3) 0.037(2) 0.054(3) -0.0039(19) -0.003(2) 0.016(2)
C11 0.083(4) 0.049(3) 0.052(3) 0.020(2) 0.016(2) 0.016(2)
C12 0.051(2) 0.045(2) 0.053(3) 0.0123(19) 0.0167(19) 0.0085(18)
C13 0.038(2) 0.063(3) 0.049(2) 0.016(2) -0.0050(18) -0.0099(19)
C14 0.046(2) 0.044(2) 0.046(2) -0.0030(17) 0.0220(17) 0.0000(17)
C15 0.052(2) 0.049(2) 0.054(3) -0.015(2) 0.028(2) -0.0109(19)
C16 0.072(3) 0.039(2) 0.088(4) 0.003(2) 0.053(3) 0.013(2)
C17 0.038(2) 0.072(3) 0.063(3) 0.015(2) 0.022(2) 0.025(2)
C18 0.0334(19) 0.055(3) 0.058(3) -0.006(2) 0.0194(18) -0.0053(17)
C19 0.081(4) 0.063(3) 0.062(3) 0.011(3) 0.034(3) 0.013(3)
C20 0.090(4) 0.115(6) 0.079(4) -0.057(4) 0.040(4) -0.040(4)
C21 0.165(7) 0.038(3) 0.170(8) 0.011(4) 0.131(7) 0.018(4)
C22 0.049(3) 0.147(7) 0.093(5) 0.043(5) 0.018(3) 0.042(4)
C23 0.048(3) 0.085(4) 0.088(4) -0.028(3) 0.026(3) -0.030(3)
C34 0.050(2) 0.042(2) 0.0355(19) 0.0073(16) 0.0114(16) -0.0046(17)
C35 0.0368(18) 0.0366(19) 0.044(2) 0.0096(16) 0.0070(15) -0.0065(15)
C36 0.050(2) 0.0290(18) 0.043(2) 0.0045(15) 0.0085(17) -0.0067(16)
C37 0.047(2) 0.038(2) 0.047(2) 0.0139(17) 0.0086(17) 0.0019(17)
C38 0.046(2) 0.044(2) 0.041(2) 0.0112(17) 0.0002(17) -0.0035(17)
C39 0.071(3) 0.055(3) 0.051(3) 0.001(2) 0.023(2) -0.001(2)
C40 0.039(2) 0.057(3) 0.070(3) 0.014(2) 0.012(2) -0.0098(19)
C41 0.072(3) 0.039(2) 0.059(3) -0.004(2) 0.006(2) -0.011(2)
C42 0.067(3) 0.052(3) 0.074(3) 0.023(2) 0.018(3) 0.015(2)
C43 0.064(3) 0.076(4) 0.048(3) 0.018(2) -0.011(2) -0.004(3)
C24 0.075(3) 0.057(3) 0.0284(19) -0.0125(18) 0.0080(19) -0.024(2)
C25 0.0390(19) 0.054(2) 0.037(2) -0.0126(17) -0.0069(16) -0.0034(17)
C26 0.081(3) 0.046(2) 0.038(2) -0.0063(18) -0.004(2) -0.025(2)
C27 0.100(4) 0.035(2) 0.056(3) -0.015(2) -0.032(3) 0.011(3)
C28 0.036(2) 0.127(6) 0.101(5) -0.097(5) 0.008(3) -0.002(3)
C29 0.225(11) 0.124(6) 0.039(3) -0.013(4) 0.030(5) -0.092(7)
C30 0.061(3) 0.095(5) 0.080(4) -0.025(3) -0.024(3) 0.017(3)
C31 0.172(8) 0.119(6) 0.075(4) -0.031(4) 0.040(5) -0.103(6)
C32 0.270(13) 0.041(3) 0.128(7) -0.033(4) -0.126(8) 0.046(5)
C33 0.055(4) 0.377(19) 0.247(13) -0.270(14) 0.016(6) 0.011(7)
P1 0.0615(7) 0.0624(8) 0.0538(7) -0.0231(6) 0.0061(6) -0.0028(6)
F11 0.0599(17) 0.0668(19) 0.0691(19) -0.0126(15) 0.0135(14) 0.0044(14)
F12 0.194(6) 0.190(6) 0.055(2) 0.003(3) 0.020(3) 0.055(5)
F13 0.195(6) 0.099(3) 0.092(3) 0.018(3) 0.029(3) 0.055(3)
F14 0.070(2) 0.130(4) 0.151(4) -0.054(3) 0.034(3) -0.022(2)
F15 0.089(3) 0.127(4) 0.233(6) -0.095(4) 0.035(4) -0.049(3)
F16 0.142(4) 0.121(4) 0.138(4) -0.080(3) 0.023(3) 0.029(3)
P2 0.0412(6) 0.0911(10) 0.0433(6) 0.0103(6) 0.0111(5) 0.0021(6)
F21 0.185(5) 0.150(5) 0.086(3) 0.054(3) 0.043(3) -0.005(4)
F22 0.284(7) 0.112(4) 0.079(3) 0.036(3) 0.045(4) 0.085(4)
F23 0.200(6) 0.150(5) 0.107(4) -0.036(3) -0.015(4) -0.017(4)
F24 0.103(4) 0.189(6) 0.168(5) 0.069(4) 0.084(4) 0.041(4)
F25 0.089(4) 0.360(12) 0.232(8) -0.008(8) 0.088(5) 0.052(5)
F26 0.287(9) 0.138(5) 0.084(3) -0.013(3) -0.012(4) -0.069(5)

loop_
_atom_type_symbol
_atom_type_description
_atom_type_scat_dispersion_real
_atom_type_scat_dispersion_imag
_atom_type_scat_source
C C 0.0033 0.0016 'International Tables Vol C Tables 4.2.6.8 and 6.1.1.4'
H H 0.0000 0.0000 'International Tables Vol C Tables 4.2.6.8 and 6.1.1.4'
N N 0.0061 0.0033 'International Tables Vol C Tables 4.2.6.8 and 6.1.1.4'
F F 0.0171 0.0103 'International Tables Vol C Tables 4.2.6.8 and 6.1.1.4'
P P 0.1023 0.0942 'International Tables Vol C Tables 4.2.6.8 and 6.1.1.4'
Ru Ru -1.2594 0.8363 'International Tables Vol C Tables 4.2.6.8 and 6.1.1.4'

loop_
_geom_angle_atom_site_label_1
_geom_angle_atom_site_label_2
_geom_angle_atom_site_label_3
_geom_angle
C1 Ru1 C6 97.18(14)
C1 Ru1 N1 95.70(13)
C6 Ru1 N1 86.04(14)
C1 Ru1 C15 146.14(17)
C6 Ru1 C15 88.96(16)
N1 Ru1 C15 117.98(16)
C1 Ru1 C14 147.23(15)
C6 Ru1 C14 114.96(15)
N1 Ru1 C14 92.82(14)
C15 Ru1 C14 36.78(15)
C1 Ru1 C17 91.91(17)
C6 Ru1 C17 135.09(19)
N1 Ru1 C17 136.74(17)
C15 Ru1 C17 61.82(19)
C14 Ru1 C17 61.23(17)
C1 Ru1 C16 109.35(18)
C6 Ru1 C16 98.86(19)
N1 Ru1 C16 153.50(16)
C15 Ru1 C16 36.87(19)
C14 Ru1 C16 61.42(17)
C17 Ru1 C16 37.4(2)
C1 Ru1 C18 110.58(15)
C6 Ru1 C18 149.90(16)
N1 Ru1 C18 102.01(15)
C15 Ru1 C18 61.53(16)
C14 Ru1 C18 36.66(16)
C17 Ru1 C18 36.57(17)
C16 Ru1 C18 61.70(18)
C1 Ru1 Ru3 46.92(10)
C6 Ru1 Ru3 50.26(10)
N1 Ru1 Ru3 91.63(9)
C15 Ru1 Ru3 128.97(11)
C14 Ru1 Ru3 164.19(11)
C17 Ru1 Ru3 123.07(13)
C16 Ru1 Ru3 111.60(12)
C18 Ru1 Ru3 155.35(12)
C1 Ru1 Ru2 46.82(10)
C6 Ru1 Ru2 99.03(11)
N1 Ru1 Ru2 49.55(9)
C15 Ru1 Ru2 164.04(12)
C14 Ru1 Ru2 127.73(11)
C17 Ru1 Ru2 118.40(15)
C16 Ru1 Ru2 151.90(16)
C18 Ru1 Ru2 108.29(12)
Ru3 Ru1 Ru2 65.599(11)
C1 Ru2 N1 95.11(14)
C1 Ru2 C28 131.4(3)
N1 Ru2 C28 132.6(2)
C1 Ru2 C3 112.19(13)
N1 Ru2 C3 36.99(11)
C28 Ru2 C3 104.56(19)
C1 Ru2 C25 91.36(15)
N1 Ru2 C25 137.29(15)
C28 Ru2 C25 61.56(17)
C3 Ru2 C25 155.10(15)
C1 Ru2 C24 95.40(17)
N1 Ru2 C24 167.82(15)
C28 Ru2 C24 38.8(2)
C3 Ru2 C24 141.26(18)
C25 Ru2 C24 36.26(17)
C1 Ru2 C27 150.60(16)
N1 Ru2 C27 105.63(17)
C28 Ru2 C27 37.8(3)
C3 Ru2 C27 96.74(15)
C25 Ru2 C27 59.28(17)
C24 Ru2 C27 62.37(19)
C1 Ru2 C26 118.77(18)
N1 Ru2 C26 108.42(15)
C28 Ru2 C26 61.1(2)
C3 Ru2 C26 120.54(16)
C25 Ru2 C26 35.39(17)
C24 Ru2 C26 60.84(17)
C27 Ru2 C26 34.8(2)
C1 Ru2 C4 89.73(13)
N1 Ru2 C4 59.76(12)
C28 Ru2 C4 105.47(15)
C3 Ru2 C4 33.60(12)
C25 Ru2 C4 162.64(15)
C24 Ru2 C4 126.40(16)
C27 Ru2 C4 118.60(17)
C26 Ru2 C4 150.90(17)
C1 Ru2 Ru1 47.90(11)
N1 Ru2 Ru1 47.87(8)
C28 Ru2 Ru1 179.0(2)
C3 Ru2 Ru1 75.40(9)
C25 Ru2 Ru1 118.87(12)
C24 Ru2 Ru1 140.99(15)
C27 Ru2 Ru1 143.2(2)
C26 Ru2 Ru1 119.80(15)
C4 Ru2 Ru1 73.90(9)
C1 Ru2 Ru3 42.22(10)
N1 Ru2 Ru3 84.27(8)
C28 Ru2 Ru3 122.0(2)
C3 Ru2 Ru3 79.35(9)
C25 Ru2 Ru3 125.34(12)
C24 Ru2 Ru3 107.70(12)
C27 Ru2 Ru3 158.2(2)
C26 Ru2 Ru3 159.49(14)
C4 Ru2 Ru3 49.52(8)
Ru1 Ru2 Ru3 56.947(10)
C1 Ru3 C6 96.21(15)
C1 Ru3 C5 116.92(14)
C6 Ru3 C5 37.75(15)
C1 Ru3 C36 132.66(15)
C6 Ru3 C36 96.56(15)
C5 Ru3 C36 100.43(15)
C1 Ru3 C37 96.71(15)
C6 Ru3 C37 114.86(16)
C5 Ru3 C37 135.06(16)
C36 Ru3 C37 37.27(15)
C1 Ru3 C35 148.11(15)
C6 Ru3 C35 113.91(14)
C5 Ru3 C35 94.12(14)
C36 Ru3 C35 37.76(15)
C37 Ru3 C35 62.04(15)
C1 Ru3 C38 87.69(15)
C6 Ru3 C38 151.55(16)
C5 Ru3 C38 154.94(14)
C36 Ru3 C38 61.64(15)
C37 Ru3 C38 36.78(16)
C35 Ru3 C38 60.90(14)
C1 Ru3 C34 113.31(15)
C6 Ru3 C34 150.43(14)
C5 Ru3 C34 121.32(15)
C36 Ru3 C34 62.49(16)
C37 Ru3 C34 61.84(16)
C35 Ru3 C34 36.87(14)
C38 Ru3 C34 36.33(15)
C1 Ru3 C4 97.33(14)
C6 Ru3 C4 66.12(14)
C5 Ru3 C4 37.28(15)
C36 Ru3 C4 129.42(14)
C37 Ru3 C4 165.71(14)
C35 Ru3 C4 104.08(13)
C38 Ru3 C4 141.45(16)
C34 Ru3 C4 109.69(14)
C1 Ru3 Ru1 48.22(11)
C6 Ru3 Ru1 47.99(10)
C5 Ru3 Ru1 75.31(10)
C36 Ru3 Ru1 126.20(11)
C37 Ru3 Ru1 113.62(11)
C35 Ru3 Ru1 159.77(11)
C38 Ru3 Ru1 128.93(11)
C34 Ru3 Ru1 161.46(11)
C4 Ru3 Ru1 78.10(9)
C1 Ru3 Ru2 42.40(10)
C6 Ru3 Ru2 90.95(10)
C5 Ru3 Ru2 87.66(10)
C36 Ru3 Ru2 171.71(11)
C37 Ru3 Ru2 135.49(11)
C35 Ru3 Ru2 140.62(11)
C38 Ru3 Ru2 110.11(11)
C34 Ru3 Ru2 111.72(11)
C4 Ru3 Ru2 57.18(9)
Ru1 Ru3 Ru2 57.455(10)
C3 N1 Ru1 125.4(2)
C3 N1 Ru2 75.68(19)
Ru1 N1 Ru2 82.58(11)
Ru3 C1 Ru2 95.38(15)
Ru3 C1 Ru1 84.86(13)
Ru2 C1 Ru1 85.28(14)
N1 C3 C4 115.8(3)
N1 C3 C7 121.1(3)
C4 C3 C7 120.6(3)
N1 C3 Ru2 67.33(18)
C4 C3 Ru2 88.2(2)
C7 C3 Ru2 127.9(2)
C3 C4 C5 117.2(3)
C3 C4 Ru3 122.5(2)
C5 C4 Ru3 65.1(2)
C3 C4 Ru2 58.19(18)
C5 C4 Ru2 123.1(2)
Ru3 C4 Ru2 73.30(10)
C6 C5 C4 118.1(3)
C6 C5 C13 123.5(4)
C4 C5 C13 118.2(4)
C6 C5 Ru3 68.5(2)
C4 C5 Ru3 77.6(2)
C13 C5 Ru3 128.9(3)
C5 C6 Ru1 122.4(3)
C5 C6 Ru3 73.7(2)
Ru1 C6 Ru3 81.75(13)
C8 C7 C12 117.1(4)
C8 C7 C3 121.2(3)
C12 C7 C3 121.5(3)
C7 C8 C9 120.7(4)
C10 C9 C8 121.1(4)
C9 C10 C11 119.0(4)
C10 C11 C12 120.7(5)
C11 C12 C7 121.4(4)
C18 C14 C15 108.7(4)
C18 C14 C19 125.8(4)
C15 C14 C19 125.4(5)
C18 C14 Ru1 72.0(2)
C15 C14 Ru1 71.5(2)
C19 C14 Ru1 125.2(3)
C14 C15 C16 108.1(4)
C14 C15 C20 126.6(5)
C16 C15 C20 124.9(5)
C14 C15 Ru1 71.7(2)
C16 C15 Ru1 71.9(3)
C20 C15 Ru1 127.9(4)
C15 C16 C17 107.3(4)
C15 C16 C21 124.4(6)
C17 C16 C21 127.5(6)
C15 C16 Ru1 71.2(2)
C17 C16 Ru1 71.3(2)
C21 C16 Ru1 130.9(4)
C18 C17 C16 107.8(4)
C18 C17 C22 125.4(6)
C16 C17 C22 126.3(6)
C18 C17 Ru1 71.8(2)
C16 C17 Ru1 71.3(2)
C22 C17 Ru1 128.8(4)
C17 C18 C14 108.2(4)
C17 C18 C23 127.4(5)
C14 C18 C23 124.0(5)
C17 C18 Ru1 71.7(2)
C14 C18 Ru1 71.4(2)
C23 C18 Ru1 128.4(3)
C38 C34 C35 106.9(4)
C38 C34 C39 128.6(4)
C35 C34 C39 123.8(4)
C38 C34 Ru3 71.7(2)
C35 C34 Ru3 70.2(2)
C39 C34 Ru3 130.4(3)
C34 C35 C36 108.3(3)
C34 C35 C40 123.0(4)
C36 C35 C40 127.7(4)
C34 C35 Ru3 73.0(2)
C36 C35 Ru3 69.7(2)
C40 C35 Ru3 132.2(3)
C37 C36 C35 107.7(4)
C37 C36 C41 125.0(4)
C35 C36 C41 126.8(4)
C37 C36 Ru3 72.6(2)
C35 C36 Ru3 72.5(2)
C41 C36 Ru3 127.0(3)
C36 C37 C38 107.7(4)
C36 C37 C42 127.2(4)
C38 C37 C42 124.1(4)
C36 C37 Ru3 70.1(2)
C38 C37 Ru3 73.1(2)
C42 C37 Ru3 131.3(3)
C34 C38 C37 109.3(4)
C34 C38 C43 126.7(4)
C37 C38 C43 122.9(4)
C34 C38 Ru3 71.9(2)
C37 C38 Ru3 70.1(2)
C43 C38 Ru3 133.7(3)
C25 C24 C28 105.0(5)
C25 C24 C29 129.1(6)
C28 C24 C29 124.3(7)
C25 C24 Ru2 71.8(2)
C28 C24 Ru2 69.7(2)
C29 C24 Ru2 133.6(4)
C26 C25 C24 111.4(4)
C26 C25 C30 125.9(5)
C24 C25 C30 122.3(5)
C26 C25 Ru2 73.5(2)
C24 C25 Ru2 72.0(2)
C30 C25 Ru2 127.4(3)
C27 C26 C25 109.5(5)
C27 C26 C31 124.8(6)
C25 C26 C31 124.3(6)
C27 C26 Ru2 72.2(3)
C25 C26 Ru2 71.1(2)
C31 C26 Ru2 133.6(4)
C26 C27 C28 108.9(5)
C26 C27 C32 125.9(8)
C28 C27 C32 124.6(8)
C26 C27 Ru2 73.0(3)
C28 C27 Ru2 69.6(3)
C32 C27 Ru2 130.4(3)
C27 C28 C24 105.3(4)
C27 C28 C33 128.9(10)
C24 C28 C33 125.6(10)
C27 C28 Ru2 72.6(3)
C24 C28 Ru2 71.5(2)
C33 C28 Ru2 124.8(4)
F15 P1 F16 90.5(3)
F15 P1 F13 92.2(4)
F16 P1 F13 91.2(3)
F15 P1 F14 178.8(3)
F16 P1 F14 90.5(3)
F13 P1 F14 87.2(3)
F15 P1 F12 91.9(4)
F16 P1 F12 89.4(3)
F13 P1 F12 175.8(4)
F14 P1 F12 88.6(4)
F15 P1 F11 90.1(2)
F16 P1 F11 178.7(3)
F13 P1 F11 90.0(2)
F14 P1 F11 88.9(2)
F12 P1 F11 89.4(2)
F25 P2 F26 89.5(5)
F25 P2 F22 93.7(5)
F26 P2 F22 89.8(3)
F25 P2 F23 92.2(5)
F26 P2 F23 178.2(5)
F22 P2 F23 90.5(3)
F25 P2 F21 89.4(4)
F26 P2 F21 89.3(3)
F22 P2 F21 176.8(4)
F23 P2 F21 90.3(3)
F25 P2 F24 173.3(5)
F26 P2 F24 96.2(4)
F22 P2 F24 89.8(3)
F23 P2 F24 82.1(4)
F21 P2 F24 87.2(3)

loop_
_geom_bond_atom_site_label_1
_geom_bond_atom_site_label_2
_geom_bond_distance
Ru1 C1 2.041(4)
Ru1 C6 2.047(4)
Ru1 N1 2.050(3)
Ru1 C15 2.250(4)
Ru1 C14 2.252(4)
Ru1 C17 2.259(4)
Ru1 C16 2.260(4)
Ru1 C18 2.260(4)
Ru1 Ru3 2.7258(4)
Ru1 Ru2 2.7414(4)
Ru2 C1 2.006(4)
Ru2 N1 2.104(3)
Ru2 C28 2.206(4)
Ru2 C3 2.209(3)
Ru2 C25 2.227(4)
Ru2 C24 2.230(4)
Ru2 C27 2.245(4)
Ru2 C26 2.256(4)
Ru2 C4 2.598(4)
Ru2 Ru3 2.9616(4)
Ru3 C1 1.999(3)
Ru3 C6 2.118(4)
Ru3 C5 2.184(3)
Ru3 C36 2.208(4)
Ru3 C37 2.241(4)
Ru3 C35 2.246(4)
Ru3 C38 2.281(4)
Ru3 C34 2.283(4)
Ru3 C4 2.352(4)
N1 C3 1.372(4)
C3 C4 1.439(5)
C3 C7 1.484(5)
C4 C5 1.458(6)
C5 C6 1.393(6)
C5 C13 1.523(5)
C7 C8 1.390(5)
C7 C12 1.397(6)
C8 C9 1.391(6)
C9 C10 1.365(7)
C10 C11 1.370(7)
C11 C12 1.379(6)
C14 C18 1.419(6)
C14 C15 1.420(6)
C14 C19 1.503(7)
C15 C16 1.426(8)
C15 C20 1.508(7)
C16 C17 1.450(8)
C16 C21 1.481(7)
C17 C18 1.418(7)
C17 C22 1.492(7)
C18 C23 1.498(6)
C34 C38 1.423(6)
C34 C35 1.433(6)
C34 C39 1.487(6)
C35 C36 1.442(6)
C35 C40 1.500(6)
C36 C37 1.422(6)
C36 C41 1.499(6)
C37 C38 1.427(6)
C37 C42 1.494(6)
C38 C43 1.504(6)
C24 C25 1.387(7)
C24 C28 1.472(9)
C24 C29 1.483(8)
C25 C26 1.363(7)
C25 C30 1.525(7)
C26 C27 1.346(8)
C26 C31 1.521(8)
C27 C28 1.443(10)
C27 C32 1.510(8)
C28 C33 1.500(8)
P1 F15 1.549(4)
P1 F16 1.563(4)
P1 F13 1.567(5)
P1 F14 1.570(4)
P1 F12 1.576(5)
P1 F11 1.617(3)
P2 F25 1.503(5)
P2 F26 1.533(5)
P2 F22 1.555(5)
P2 F23 1.566(5)
P2 F21 1.569(5)
P2 F24 1.590(5)

loop_
_geom_torsion_atom_site_label_1
_geom_torsion_atom_site_label_2
_geom_torsion_atom_site_label_3
_geom_torsion_atom_site_label_4
_geom_torsion
C6 Ru1 Ru2 C1 91.40(17)
N1 Ru1 Ru2 C1 168.25(17)
C15 Ru1 Ru2 C1 -149.4(5)
C14 Ru1 Ru2 C1 -137.1(2)
C17 Ru1 Ru2 C1 -62.9(2)
C16 Ru1 Ru2 C1 -37.6(3)
C18 Ru1 Ru2 C1 -101.39(19)
Ru3 Ru1 Ru2 C1 52.92(14)
C1 Ru1 Ru2 N1 -168.25(17)
C6 Ru1 Ru2 N1 -76.86(15)
C15 Ru1 Ru2 N1 42.4(5)
C14 Ru1 Ru2 N1 54.70(18)
C17 Ru1 Ru2 N1 128.83(18)
C16 Ru1 Ru2 N1 154.2(3)
C18 Ru1 Ru2 N1 90.35(17)
Ru3 Ru1 Ru2 N1 -115.33(11)
C1 Ru1 Ru2 C28 -52(10)
C6 Ru1 Ru2 C28 40(10)
N1 Ru1 Ru2 C28 117(10)
C15 Ru1 Ru2 C28 159(10)
C14 Ru1 Ru2 C28 171(10)
C17 Ru1 Ru2 C28 -115(10)
C16 Ru1 Ru2 C28 -89(10)
C18 Ru1 Ru2 C28 -153(10)
Ru3 Ru1 Ru2 C28 1(10)
C1 Ru1 Ru2 C3 -139.58(16)
C6 Ru1 Ru2 C3 -48.18(14)
N1 Ru1 Ru2 C3 28.67(14)
C15 Ru1 Ru2 C3 71.1(5)
C14 Ru1 Ru2 C3 83.37(17)
C17 Ru1 Ru2 C3 157.50(17)
C16 Ru1 Ru2 C3 -177.1(3)
C18 Ru1 Ru2 C3 119.03(16)
Ru3 Ru1 Ru2 C3 -86.66(9)
C1 Ru1 Ru2 C25 62.5(2)
C6 Ru1 Ru2 C25 153.89(17)
N1 Ru1 Ru2 C25 -129.25(18)
C15 Ru1 Ru2 C25 -86.9(5)
C14 Ru1 Ru2 C25 -74.6(2)
C17 Ru1 Ru2 C25 -0.4(2)
C16 Ru1 Ru2 C25 24.9(3)
C18 Ru1 Ru2 C25 -38.90(19)
Ru3 Ru1 Ru2 C25 115.42(14)
C1 Ru1 Ru2 C24 24.0(2)
C6 Ru1 Ru2 C24 115.4(2)
N1 Ru1 Ru2 C24 -167.8(2)
C15 Ru1 Ru2 C24 -125.4(5)
C14 Ru1 Ru2 C24 -113.1(2)
C17 Ru1 Ru2 C24 -39.0(2)
C16 Ru1 Ru2 C24 -13.6(3)
C18 Ru1 Ru2 C24 -77.4(2)
Ru3 Ru1 Ru2 C24 76.9(2)
C1 Ru1 Ru2 C27 138.8(3)
C6 Ru1 Ru2 C27 -129.8(2)
N1 Ru1 Ru2 C27 -53.0(3)
C15 Ru1 Ru2 C27 -10.6(5)
C14 Ru1 Ru2 C27 1.7(3)
C17 Ru1 Ru2 C27 75.9(3)
C16 Ru1 Ru2 C27 101.2(4)
C18 Ru1 Ru2 C27 37.4(3)
Ru3 Ru1 Ru2 C27 -168.3(2)
C1 Ru1 Ru2 C26 103.3(2)
C6 Ru1 Ru2 C26 -165.31(18)
N1 Ru1 Ru2 C26 -88.45(18)
C15 Ru1 Ru2 C26 -46.1(5)
C14 Ru1 Ru2 C26 -33.8(2)
C17 Ru1 Ru2 C26 40.4(2)
C16 Ru1 Ru2 C26 65.7(3)
C18 Ru1 Ru2 C26 1.9(2)
Ru3 Ru1 Ru2 C26 156.22(15)
C1 Ru1 Ru2 C4 -104.73(16)
C6 Ru1 Ru2 C4 -13.33(13)
N1 Ru1 Ru2 C4 63.53(14)
C15 Ru1 Ru2 C4 105.9(5)
C14 Ru1 Ru2 C4 118.22(17)
C17 Ru1 Ru2 C4 -167.64(17)
C16 Ru1 Ru2 C4 -142.3(3)
C18 Ru1 Ru2 C4 153.88(16)
Ru3 Ru1 Ru2 C4 -51.80(8)
C1 Ru1 Ru2 Ru3 -52.92(13)
C6 Ru1 Ru2 Ru3 38.47(10)
N1 Ru1 Ru2 Ru3 115.33(11)
C15 Ru1 Ru2 Ru3 157.7(5)
C14 Ru1 Ru2 Ru3 170.03(14)
C17 Ru1 Ru2 Ru3 -115.84(15)
C16 Ru1 Ru2 Ru3 -90.5(3)
C18 Ru1 Ru2 Ru3 -154.32(13)
C6 Ru1 Ru3 C1 -179.8(2)
N1 Ru1 Ru3 C1 -96.28(16)
C15 Ru1 Ru3 C1 134.9(2)
C14 Ru1 Ru3 C1 157.4(4)
C17 Ru1 Ru3 C1 56.3(2)
C16 Ru1 Ru3 C1 96.8(2)
C18 Ru1 Ru3 C1 27.9(3)
Ru2 Ru1 Ru3 C1 -52.81(14)
C1 Ru1 Ru3 C6 179.8(2)
N1 Ru1 Ru3 C6 83.48(17)
C15 Ru1 Ru3 C6 -45.3(2)
C14 Ru1 Ru3 C6 -22.9(4)
C17 Ru1 Ru3 C6 -123.9(2)
C16 Ru1 Ru3 C6 -83.5(2)
C18 Ru1 Ru3 C6 -152.4(3)
Ru2 Ru1 Ru3 C6 126.96(14)
C1 Ru1 Ru3 C5 149.54(18)
C6 Ru1 Ru3 C5 -30.23(18)
N1 Ru1 Ru3 C5 53.25(14)
C15 Ru1 Ru3 C5 -75.6(2)
C14 Ru1 Ru3 C5 -53.1(4)
C17 Ru1 Ru3 C5 -154.1(2)
C16 Ru1 Ru3 C5 -113.7(2)
C18 Ru1 Ru3 C5 177.4(3)
Ru2 Ru1 Ru3 C5 96.73(11)
C1 Ru1 Ru3 C36 -118.17(19)
C6 Ru1 Ru3 C36 62.06(19)
N1 Ru1 Ru3 C36 145.54(16)
C15 Ru1 Ru3 C36 16.7(2)
C14 Ru1 Ru3 C36 39.2(4)
C17 Ru1 Ru3 C36 -61.8(2)
C16 Ru1 Ru3 C36 -21.4(2)
C18 Ru1 Ru3 C36 -90.3(3)
Ru2 Ru1 Ru3 C36 -170.98(13)
C1 Ru1 Ru3 C37 -77.30(19)
C6 Ru1 Ru3 C37 102.93(19)
N1 Ru1 Ru3 C37 -173.59(15)
C15 Ru1 Ru3 C37 57.6(2)
C14 Ru1 Ru3 C37 80.1(4)
C17 Ru1 Ru3 C37 -21.0(2)
C16 Ru1 Ru3 C37 19.5(2)
C18 Ru1 Ru3 C37 -49.5(3)
Ru2 Ru1 Ru3 C37 -130.11(13)
C1 Ru1 Ru3 C35 -150.3(3)
C6 Ru1 Ru3 C35 30.0(3)
N1 Ru1 Ru3 C35 113.5(3)
C15 Ru1 Ru3 C35 -15.4(3)
C14 Ru1 Ru3 C35 7.1(5)
C17 Ru1 Ru3 C35 -93.9(3)
C16 Ru1 Ru3 C35 -53.5(3)
C18 Ru1 Ru3 C35 -122.4(4)
Ru2 Ru1 Ru3 C35 156.9(3)
C1 Ru1 Ru3 C38 -37.7(2)
C6 Ru1 Ru3 C38 142.5(2)
N1 Ru1 Ru3 C38 -133.99(17)
C15 Ru1 Ru3 C38 97.2(2)
C14 Ru1 Ru3 C38 119.7(4)
C17 Ru1 Ru3 C38 18.6(2)
C16 Ru1 Ru3 C38 59.1(2)
C18 Ru1 Ru3 C38 -9.9(3)
Ru2 Ru1 Ru3 C38 -90.51(15)
C1 Ru1 Ru3 C34 -5.7(4)
C6 Ru1 Ru3 C34 174.5(4)
N1 Ru1 Ru3 C34 -102.0(4)
C15 Ru1 Ru3 C34 129.2(4)
C14 Ru1 Ru3 C34 151.7(5)
C17 Ru1 Ru3 C34 50.6(4)
C16 Ru1 Ru3 C34 91.0(4)
C18 Ru1 Ru3 C34 22.1(5)
Ru2 Ru1 Ru3 C34 -58.5(3)
C1 Ru1 Ru3 C4 111.30(17)
C6 Ru1 Ru3 C4 -68.47(17)
N1 Ru1 Ru3 C4 15.01(13)
C15 Ru1 Ru3 C4 -113.8(2)
C14 Ru1 Ru3 C4 -91.3(4)
C17 Ru1 Ru3 C4 167.6(2)
C16 Ru1 Ru3 C4 -151.9(2)
C18 Ru1 Ru3 C4 139.1(3)
Ru2 Ru1 Ru3 C4 58.49(10)
C1 Ru1 Ru3 Ru2 52.81(14)
C6 Ru1 Ru3 Ru2 -126.96(14)
N1 Ru1 Ru3 Ru2 -43.48(8)
C15 Ru1 Ru3 Ru2 -172.29(18)
C14 Ru1 Ru3 Ru2 -149.8(4)
C17 Ru1 Ru3 Ru2 109.13(18)
C16 Ru1 Ru3 Ru2 149.57(18)
C18 Ru1 Ru3 Ru2 80.7(3)
N1 Ru2 Ru3 C1 104.11(18)
C28 Ru2 Ru3 C1 -118.2(3)
C3 Ru2 Ru3 C1 141.18(19)
C25 Ru2 Ru3 C1 -42.4(2)
C24 Ru2 Ru3 C1 -78.2(2)
C27 Ru2 Ru3 C1 -137.3(4)
C26 Ru2 Ru3 C1 -25.5(4)
C4 Ru2 Ru3 C1 158.7(2)
Ru1 Ru2 Ru3 C1 61.76(17)
C1 Ru2 Ru3 C6 -98.2(2)
N1 Ru2 Ru3 C6 5.93(13)
C28 Ru2 Ru3 C6 143.6(2)
C3 Ru2 Ru3 C6 42.99(14)
C25 Ru2 Ru3 C6 -140.59(18)
C24 Ru2 Ru3 C6 -176.37(19)
C27 Ru2 Ru3 C6 124.5(3)
C26 Ru2 Ru3 C6 -123.7(4)
C4 Ru2 Ru3 C6 60.50(15)
Ru1 Ru2 Ru3 C6 -36.43(11)
C1 Ru2 Ru3 C5 -135.8(2)
N1 Ru2 Ru3 C5 -31.68(14)
C28 Ru2 Ru3 C5 106.0(2)
C3 Ru2 Ru3 C5 5.38(14)
C25 Ru2 Ru3 C5 -178.20(18)
C24 Ru2 Ru3 C5 146.02(19)
C27 Ru2 Ru3 C5 86.9(3)
C26 Ru2 Ru3 C5 -161.3(4)
C4 Ru2 Ru3 C5 22.89(16)
Ru1 Ru2 Ru3 C5 -74.04(11)
C1 Ru2 Ru3 C36 56.9(8)
N1 Ru2 Ru3 C36 161.0(8)
C28 Ru2 Ru3 C36 -61.4(8)
C3 Ru2 Ru3 C36 -162.0(8)
C25 Ru2 Ru3 C36 14.4(8)
C24 Ru2 Ru3 C36 -21.3(8)
C27 Ru2 Ru3 C36 -80.5(9)
C26 Ru2 Ru3 C36 31.3(9)
C4 Ru2 Ru3 C36 -144.5(8)
Ru1 Ru2 Ru3 C36 118.6(8)
C1 Ru2 Ru3 C37 29.9(2)
N1 Ru2 Ru3 C37 134.01(19)
C28 Ru2 Ru3 C37 -88.3(3)
C3 Ru2 Ru3 C37 171.07(19)
C25 Ru2 Ru3 C37 -12.5(2)
C24 Ru2 Ru3 C37 -48.3(2)
C27 Ru2 Ru3 C37 -107.5(4)
C26 Ru2 Ru3 C37 4.4(4)
C4 Ru2 Ru3 C37 -171.4(2)
Ru1 Ru2 Ru3 C37 91.65(17)
C1 Ru2 Ru3 C35 130.6(2)
N1 Ru2 Ru3 C35 -125.32(18)
C28 Ru2 Ru3 C35 12.4(3)
C3 Ru2 Ru3 C35 -88.25(18)
C25 Ru2 Ru3 C35 88.2(2)
C24 Ru2 Ru3 C35 52.4(2)
C27 Ru2 Ru3 C35 -6.8(4)
C26 Ru2 Ru3 C35 105.0(4)
C4 Ru2 Ru3 C35 -70.75(19)
Ru1 Ru2 Ru3 C35 -167.67(16)
C1 Ru2 Ru3 C38 62.3(2)
N1 Ru2 Ru3 C38 166.42(15)
C28 Ru2 Ru3 C38 -55.9(2)
C3 Ru2 Ru3 C38 -156.52(15)
C25 Ru2 Ru3 C38 19.90(19)
C24 Ru2 Ru3 C38 -15.9(2)
C27 Ru2 Ru3 C38 -75.0(3)
C26 Ru2 Ru3 C38 36.8(4)
C4 Ru2 Ru3 C38 -139.02(17)
Ru1 Ru2 Ru3 C38 124.06(13)
C1 Ru2 Ru3 C34 101.3(2)
N1 Ru2 Ru3 C34 -154.62(14)
C28 Ru2 Ru3 C34 -17.0(2)
C3 Ru2 Ru3 C34 -117.56(14)
C25 Ru2 Ru3 C34 58.86(19)
C24 Ru2 Ru3 C34 23.1(2)
C27 Ru2 Ru3 C34 -36.1(3)
C26 Ru2 Ru3 C34 75.7(4)
C4 Ru2 Ru3 C34 -100.06(16)
Ru1 Ru2 Ru3 C34 163.02(12)
C1 Ru2 Ru3 C4 -158.7(2)
N1 Ru2 Ru3 C4 -54.57(14)
C28 Ru2 Ru3 C4 83.1(2)
C3 Ru2 Ru3 C4 -17.50(15)
C25 Ru2 Ru3 C4 158.91(18)
C24 Ru2 Ru3 C4 123.1(2)
C27 Ru2 Ru3 C4 64.0(3)
C26 Ru2 Ru3 C4 175.8(4)
Ru1 Ru2 Ru3 C4 -96.92(11)
C1 Ru2 Ru3 Ru1 -61.76(17)
N1 Ru2 Ru3 Ru1 42.35(8)
C28 Ru2 Ru3 Ru1 -180.0(2)
C3 Ru2 Ru3 Ru1 79.42(9)
C25 Ru2 Ru3 Ru1 -104.17(14)
C24 Ru2 Ru3 Ru1 -139.94(16)
C27 Ru2 Ru3 Ru1 160.9(3)
C26 Ru2 Ru3 Ru1 -87.3(4)
C4 Ru2 Ru3 Ru1 96.92(11)
C1 Ru1 N1 C3 -57.9(3)
C6 Ru1 N1 C3 38.9(3)
C15 Ru1 N1 C3 125.6(3)
C14 Ru1 N1 C3 153.7(3)
C17 Ru1 N1 C3 -156.9(3)
C16 Ru1 N1 C3 140.9(4)
C18 Ru1 N1 C3 -170.4(3)
Ru3 Ru1 N1 C3 -11.1(3)
Ru2 Ru1 N1 C3 -66.5(3)
C1 Ru1 N1 Ru2 8.58(13)
C6 Ru1 N1 Ru2 105.41(12)
C15 Ru1 N1 Ru2 -167.88(13)
C14 Ru1 N1 Ru2 -139.74(13)
C17 Ru1 N1 Ru2 -90.3(2)
C16 Ru1 N1 Ru2 -152.6(4)
C18 Ru1 N1 Ru2 -103.91(14)
Ru3 Ru1 N1 Ru2 55.43(7)
C1 Ru2 N1 C3 120.8(2)
C28 Ru2 N1 C3 -49.2(3)
C25 Ru2 N1 C3 -141.7(2)
C24 Ru2 N1 C3 -89.7(8)
C27 Ru2 N1 C3 -80.3(3)
C26 Ru2 N1 C3 -116.6(2)
C4 Ru2 N1 C3 34.06(19)
Ru1 Ru2 N1 C3 129.5(2)
Ru3 Ru2 N1 C3 79.90(19)
C1 Ru2 N1 Ru1 -8.72(13)
C28 Ru2 N1 Ru1 -178.7(2)
C3 Ru2 N1 Ru1 -129.5(2)
C25 Ru2 N1 Ru1 88.9(2)
C24 Ru2 N1 Ru1 140.8(8)
C27 Ru2 N1 Ru1 150.2(2)
C26 Ru2 N1 Ru1 113.89(18)
C4 Ru2 N1 Ru1 -95.42(14)
Ru3 Ru2 N1 Ru1 -49.59(7)
C6 Ru3 C1 Ru2 84.58(16)
C5 Ru3 C1 Ru2 51.4(2)
C36 Ru3 C1 Ru2 -170.56(15)
C37 Ru3 C1 Ru2 -159.40(16)
C35 Ru3 C1 Ru2 -114.2(3)
C38 Ru3 C1 Ru2 -123.68(17)
C34 Ru3 C1 Ru2 -97.23(17)
C4 Ru3 C1 Ru2 17.94(17)
Ru1 Ru3 C1 Ru2 84.75(14)
C6 Ru3 C1 Ru1 -0.17(15)
C5 Ru3 C1 Ru1 -33.37(19)
C36 Ru3 C1 Ru1 104.69(19)
C37 Ru3 C1 Ru1 115.85(15)
C35 Ru3 C1 Ru1 161.0(2)
C38 Ru3 C1 Ru1 151.56(16)
C34 Ru3 C1 Ru1 178.02(13)
C4 Ru3 C1 Ru1 -66.81(14)
Ru2 Ru3 C1 Ru1 -84.75(14)
N1 Ru2 C1 Ru3 -75.65(15)
C28 Ru2 C1 Ru3 94.5(2)
C3 Ru2 C1 Ru3 -41.71(19)
C25 Ru2 C1 Ru3 146.61(17)
C24 Ru2 C1 Ru3 110.51(18)
C27 Ru2 C1 Ru3 149.1(4)
C26 Ru2 C1 Ru3 170.08(16)
C4 Ru2 C1 Ru3 -16.06(15)
Ru1 Ru2 C1 Ru3 -84.37(13)
N1 Ru2 C1 Ru1 8.72(13)
C28 Ru2 C1 Ru1 178.91(18)
C3 Ru2 C1 Ru1 42.66(16)
C25 Ru2 C1 Ru1 -129.02(15)
C24 Ru2 C1 Ru1 -165.12(16)
C27 Ru2 C1 Ru1 -126.5(4)
C26 Ru2 C1 Ru1 -105.54(17)
C4 Ru2 C1 Ru1 68.32(12)
Ru3 Ru2 C1 Ru1 84.37(13)
C6 Ru1 C1 Ru3 0.18(16)
N1 Ru1 C1 Ru3 86.89(13)
C15 Ru1 C1 Ru3 -98.7(3)
C14 Ru1 C1 Ru3 -168.8(2)
C17 Ru1 C1 Ru3 -135.75(17)
C16 Ru1 C1 Ru3 -101.87(18)
C18 Ru1 C1 Ru3 -167.99(14)
Ru2 Ru1 C1 Ru3 95.85(14)
C6 Ru1 C1 Ru2 -95.67(14)
N1 Ru1 C1 Ru2 -8.96(13)
C15 Ru1 C1 Ru2 165.4(2)
C14 Ru1 C1 Ru2 95.3(3)
C17 Ru1 C1 Ru2 128.40(17)
C16 Ru1 C1 Ru2 162.28(16)
C18 Ru1 C1 Ru2 96.16(16)
Ru3 Ru1 C1 Ru2 -95.85(14)
Ru1 N1 C3 C4 -6.3(4)
Ru2 N1 C3 C4 -76.1(3)
Ru1 N1 C3 C7 -168.4(2)
Ru2 N1 C3 C7 121.7(3)
Ru1 N1 C3 Ru2 69.8(2)
C1 Ru2 C3 N1 -67.6(2)
C28 Ru2 C3 N1 144.8(3)
C25 Ru2 C3 N1 92.3(4)
C24 Ru2 C3 N1 160.3(2)
C27 Ru2 C3 N1 107.1(3)
C26 Ru2 C3 N1 80.0(3)
C4 Ru2 C3 N1 -119.0(3)
Ru1 Ru2 C3 N1 -36.26(17)
Ru3 Ru2 C3 N1 -94.63(19)
C1 Ru2 C3 C4 51.5(3)
N1 Ru2 C3 C4 119.0(3)
C28 Ru2 C3 C4 -96.1(3)
C25 Ru2 C3 C4 -148.6(3)
C24 Ru2 C3 C4 -80.7(3)
C27 Ru2 C3 C4 -133.9(3)
C26 Ru2 C3 C4 -161.0(3)
Ru1 Ru2 C3 C4 82.8(2)
Ru3 Ru2 C3 C4 24.4(2)
C1 Ru2 C3 C7 179.8(3)
N1 Ru2 C3 C7 -112.6(4)
C28 Ru2 C3 C7 32.2(4)
C25 Ru2 C3 C7 -20.3(5)
C24 Ru2 C3 C7 47.7(4)
C27 Ru2 C3 C7 -5.5(4)
C26 Ru2 C3 C7 -32.6(4)
C4 Ru2 C3 C7 128.3(4)
Ru1 Ru2 C3 C7 -148.9(3)
Ru3 Ru2 C3 C7 152.8(3)
N1 C3 C4 C5 -50.1(4)
C7 C3 C4 C5 112.1(4)
Ru2 C3 C4 C5 -113.8(3)
N1 C3 C4 Ru3 26.3(4)
C7 C3 C4 Ru3 -171.4(2)
Ru2 C3 C4 Ru3 -37.3(3)
N1 C3 C4 Ru2 63.7(2)
C7 C3 C4 Ru2 -134.1(3)
C1 Ru3 C4 C3 18.2(3)
C6 Ru3 C4 C3 -75.3(3)
C5 Ru3 C4 C3 -107.6(4)
C36 Ru3 C4 C3 -153.7(3)
C37 Ru3 C4 C3 -172.5(5)
C35 Ru3 C4 C3 174.4(3)
C38 Ru3 C4 C3 113.7(3)
C34 Ru3 C4 C3 136.2(3)
Ru1 Ru3 C4 C3 -26.2(3)
Ru2 Ru3 C4 C3 32.5(3)
C1 Ru3 C4 C5 125.8(2)
C6 Ru3 C4 C5 32.2(2)
C36 Ru3 C4 C5 -46.1(3)
C37 Ru3 C4 C5 -65.0(7)
C35 Ru3 C4 C5 -78.0(2)
C38 Ru3 C4 C5 -138.7(3)
C34 Ru3 C4 C5 -116.2(2)
Ru1 Ru3 C4 C5 81.3(2)
Ru2 Ru3 C4 C5 140.1(2)
C1 Ru3 C4 Ru2 -14.31(14)
C6 Ru3 C4 Ru2 -107.89(13)
C5 Ru3 C4 Ru2 -140.1(2)
C36 Ru3 C4 Ru2 173.77(15)
C37 Ru3 C4 Ru2 154.9(6)
C35 Ru3 C4 Ru2 141.87(12)
C38 Ru3 C4 Ru2 81.2(2)
C34 Ru3 C4 Ru2 103.70(13)
Ru1 Ru3 C4 Ru2 -58.78(5)
C1 Ru2 C4 C3 -133.6(2)
N1 Ru2 C4 C3 -37.5(2)
C28 Ru2 C4 C3 93.1(3)
C25 Ru2 C4 C3 132.7(5)
C24 Ru2 C4 C3 129.9(3)
C27 Ru2 C4 C3 54.6(3)
C26 Ru2 C4 C3 35.3(4)
Ru1 Ru2 C4 C3 -87.7(2)
Ru3 Ru2 C4 C3 -147.7(3)
C1 Ru2 C4 C5 -29.8(3)
N1 Ru2 C4 C5 66.2(3)
C28 Ru2 C4 C5 -163.1(4)
C3 Ru2 C4 C5 103.7(4)
C25 Ru2 C4 C5 -123.5(5)
C24 Ru2 C4 C5 -126.4(3)
C27 Ru2 C4 C5 158.4(3)
C26 Ru2 C4 C5 139.0(4)
Ru1 Ru2 C4 C5 16.0(3)
Ru3 Ru2 C4 C5 -44.0(2)
C1 Ru2 C4 Ru3 14.14(14)
N1 Ru2 C4 Ru3 110.21(14)
C28 Ru2 C4 Ru3 -119.1(3)
C3 Ru2 C4 Ru3 147.7(3)
C25 Ru2 C4 Ru3 -79.5(5)
C24 Ru2 C4 Ru3 -82.4(2)
C27 Ru2 C4 Ru3 -157.6(2)
C26 Ru2 C4 Ru3 -177.0(3)
Ru1 Ru2 C4 Ru3 60.00(7)
C3 C4 C5 C6 58.1(5)
Ru3 C4 C5 C6 -57.2(3)
Ru2 C4 C5 C6 -10.0(5)
C3 C4 C5 C13 -117.0(4)
Ru3 C4 C5 C13 127.7(3)
Ru2 C4 C5 C13 174.9(3)
C3 C4 C5 Ru3 115.3(3)
Ru2 C4 C5 Ru3 47.2(2)
C1 Ru3 C5 C6 62.8(3)
C36 Ru3 C5 C6 -87.3(2)
C37 Ru3 C5 C6 -71.2(3)
C35 Ru3 C5 C6 -124.8(2)
C38 Ru3 C5 C6 -128.9(4)
C34 Ru3 C5 C6 -151.3(2)
C4 Ru3 C5 C6 127.2(3)
Ru1 Ru3 C5 C6 37.67(19)
Ru2 Ru3 C5 C6 94.6(2)
C1 Ru3 C5 C4 -64.5(3)
C6 Ru3 C5 C4 -127.2(3)
C36 Ru3 C5 C4 145.5(2)
C37 Ru3 C5 C4 161.5(2)
C35 Ru3 C5 C4 107.9(2)
C38 Ru3 C5 C4 103.8(4)
C34 Ru3 C5 C4 81.5(2)
Ru1 Ru3 C5 C4 -89.57(19)
Ru2 Ru3 C5 C4 -32.65(19)
C1 Ru3 C5 C13 179.1(4)
C6 Ru3 C5 C13 116.4(5)
C36 Ru3 C5 C13 29.1(4)
C37 Ru3 C5 C13 45.2(5)
C35 Ru3 C5 C13 -8.4(4)
C38 Ru3 C5 C13 -12.6(7)
C34 Ru3 C5 C13 -34.9(5)
C4 Ru3 C5 C13 -116.4(5)
Ru1 Ru3 C5 C13 154.1(4)
Ru2 Ru3 C5 C13 -149.0(4)
C4 C5 C6 Ru1 -6.9(5)
C13 C5 C6 Ru1 167.9(3)
Ru3 C5 C6 Ru1 -68.8(2)
C4 C5 C6 Ru3 61.9(3)
C13 C5 C6 Ru3 -123.3(4)
C1 Ru1 C6 C5 64.5(3)
N1 Ru1 C6 C5 -30.7(3)
C15 Ru1 C6 C5 -148.9(3)
C14 Ru1 C6 C5 -122.0(3)
C17 Ru1 C6 C5 164.5(3)
C16 Ru1 C6 C5 175.5(3)
C18 Ru1 C6 C5 -138.0(3)
Ru3 Ru1 C6 C5 64.7(3)
Ru2 Ru1 C6 C5 17.2(3)
C1 Ru1 C6 Ru3 -0.17(15)
N1 Ru1 C6 Ru3 -95.43(13)
C15 Ru1 C6 Ru3 146.43(16)
C14 Ru1 C6 Ru3 173.30(13)
C17 Ru1 C6 Ru3 99.9(2)
C16 Ru1 C6 Ru3 110.79(17)
C18 Ru1 C6 Ru3 157.3(3)
Ru2 Ru1 C6 Ru3 -47.46(10)
C1 Ru3 C6 C5 -127.1(2)
C36 Ru3 C6 C5 98.6(2)
C37 Ru3 C6 C5 132.5(2)
C35 Ru3 C6 C5 63.6(2)
C38 Ru3 C6 C5 136.2(3)
C34 Ru3 C6 C5 56.2(4)
C4 Ru3 C6 C5 -31.8(2)
Ru1 Ru3 C6 C5 -127.3(3)
Ru2 Ru3 C6 C5 -84.9(2)
C1 Ru3 C6 Ru1 0.17(15)
C5 Ru3 C6 Ru1 127.3(3)
C36 Ru3 C6 Ru1 -134.14(14)
C37 Ru3 C6 Ru1 -100.19(15)
C35 Ru3 C6 Ru1 -169.11(13)
C38 Ru3 C6 Ru1 -96.5(3)
C34 Ru3 C6 Ru1 -176.5(2)
C4 Ru3 C6 Ru1 95.46(14)
Ru2 Ru3 C6 Ru1 42.35(10)
N1 C3 C7 C8 177.4(3)
C4 C3 C7 C8 16.1(5)
Ru2 C3 C7 C8 -98.3(4)
N1 C3 C7 C12 2.5(5)
C4 C3 C7 C12 -158.8(4)
Ru2 C3 C7 C12 86.8(4)
C12 C7 C8 C9 -0.5(6)
C3 C7 C8 C9 -175.6(4)
C7 C8 C9 C10 1.7(7)
C8 C9 C10 C11 -2.1(7)
C9 C10 C11 C12 1.5(8)
C10 C11 C12 C7 -0.4(8)
C8 C7 C12 C11 -0.1(7)
C3 C7 C12 C11 175.0(4)
C1 Ru1 C14 C18 1.3(4)
C6 Ru1 C14 C18 -166.6(3)
N1 Ru1 C14 C18 106.4(3)
C15 Ru1 C14 C18 -117.6(4)
C17 Ru1 C14 C18 -37.2(3)
C16 Ru1 C14 C18 -80.1(3)
Ru3 Ru1 C14 C18 -147.4(3)
Ru2 Ru1 C14 C18 68.0(3)
C1 Ru1 C14 C15 119.0(3)
C6 Ru1 C14 C15 -49.0(3)
N1 Ru1 C14 C15 -135.9(3)
C17 Ru1 C14 C15 80.5(3)
C16 Ru1 C14 C15 37.6(3)
C18 Ru1 C14 C15 117.6(4)
Ru3 Ru1 C14 C15 -29.8(6)
Ru2 Ru1 C14 C15 -174.4(2)
C1 Ru1 C14 C19 -120.2(4)
C6 Ru1 C14 C19 71.8(5)
N1 Ru1 C14 C19 -15.1(4)
C15 Ru1 C14 C19 120.8(5)
C17 Ru1 C14 C19 -158.7(5)
C16 Ru1 C14 C19 158.3(5)
C18 Ru1 C14 C19 -121.6(5)
Ru3 Ru1 C14 C19 91.0(6)
Ru2 Ru1 C14 C19 -53.6(5)
C18 C14 C15 C16 -0.4(5)
C19 C14 C15 C16 176.3(4)
Ru1 C14 C15 C16 -63.2(3)
C18 C14 C15 C20 -173.2(5)
C19 C14 C15 C20 3.5(7)
Ru1 C14 C15 C20 124.0(5)
C18 C14 C15 Ru1 62.8(3)
C19 C14 C15 Ru1 -120.6(4)
C1 Ru1 C15 C14 -121.8(3)
C6 Ru1 C15 C14 136.8(3)
N1 Ru1 C15 C14 51.9(3)
C17 Ru1 C15 C14 -78.7(3)
C16 Ru1 C15 C14 -116.9(4)
C18 Ru1 C15 C14 -37.0(3)
Ru3 Ru1 C15 C14 170.0(2)
Ru2 Ru1 C15 C14 16.3(7)
C1 Ru1 C15 C16 -4.9(4)
C6 Ru1 C15 C16 -106.3(3)
N1 Ru1 C15 C16 168.7(3)
C14 Ru1 C15 C16 116.9(4)
C17 Ru1 C15 C16 38.1(3)
C18 Ru1 C15 C16 79.9(3)
Ru3 Ru1 C15 C16 -73.2(3)
Ru2 Ru1 C15 C16 133.2(4)
C1 Ru1 C15 C20 115.6(6)
C6 Ru1 C15 C20 14.2(5)
N1 Ru1 C15 C20 -70.8(6)
C14 Ru1 C15 C20 -122.6(7)
C17 Ru1 C15 C20 158.6(6)
C16 Ru1 C15 C20 120.5(6)
C18 Ru1 C15 C20 -159.6(6)
Ru3 Ru1 C15 C20 47.4(6)
Ru2 Ru1 C15 C20 -106.3(6)
C14 C15 C16 C17 0.5(5)
C20 C15 C16 C17 173.4(4)
Ru1 C15 C16 C17 -62.5(3)
C14 C15 C16 C21 -169.7(5)
C20 C15 C16 C21 3.3(8)
Ru1 C15 C16 C21 127.3(5)
C14 C15 C16 Ru1 63.0(3)
C20 C15 C16 Ru1 -124.0(5)
C1 Ru1 C16 C15 177.1(3)
C6 Ru1 C16 C15 76.2(3)
N1 Ru1 C16 C15 -22.8(6)
C14 Ru1 C16 C15 -37.5(3)
C17 Ru1 C16 C15 -116.5(4)
C18 Ru1 C16 C15 -79.4(3)
Ru3 Ru1 C16 C15 126.8(2)
Ru2 Ru1 C16 C15 -154.8(2)
C1 Ru1 C16 C17 -66.4(3)
C6 Ru1 C16 C17 -167.3(3)
N1 Ru1 C16 C17 93.7(5)
C15 Ru1 C16 C17 116.5(4)
C14 Ru1 C16 C17 79.1(3)
C18 Ru1 C16 C17 37.1(3)
Ru3 Ru1 C16 C17 -116.6(3)
Ru2 Ru1 C16 C17 -38.3(4)
C1 Ru1 C16 C21 57.4(8)
C6 Ru1 C16 C21 -43.5(7)
N1 Ru1 C16 C21 -142.5(6)
C15 Ru1 C16 C21 -119.7(8)
C14 Ru1 C16 C21 -157.2(8)
C17 Ru1 C16 C21 123.8(8)
C18 Ru1 C16 C21 160.9(8)
Ru3 Ru1 C16 C21 7.1(8)
Ru2 Ru1 C16 C21 85.5(8)
C15 C16 C17 C18 -0.4(5)
C21 C16 C17 C18 169.4(5)
Ru1 C16 C17 C18 -62.9(3)
C15 C16 C17 C22 -172.6(5)
C21 C16 C17 C22 -2.8(8)
Ru1 C16 C17 C22 125.0(5)
C15 C16 C17 Ru1 62.5(3)
C21 C16 C17 Ru1 -127.7(5)
C1 Ru1 C17 C18 -123.0(3)
C6 Ru1 C17 C18 134.8(3)
N1 Ru1 C17 C18 -22.6(4)
C15 Ru1 C17 C18 79.3(3)
C14 Ru1 C17 C18 37.3(3)
C16 Ru1 C17 C18 116.8(4)
Ru3 Ru1 C17 C18 -160.5(2)
Ru2 Ru1 C17 C18 -82.5(3)
C1 Ru1 C17 C16 120.1(3)
C6 Ru1 C17 C16 18.0(4)
N1 Ru1 C17 C16 -139.5(3)
C15 Ru1 C17 C16 -37.5(3)
C14 Ru1 C17 C16 -79.6(3)
C18 Ru1 C17 C16 -116.8(4)
Ru3 Ru1 C17 C16 82.7(3)
Ru2 Ru1 C17 C16 160.6(2)
C1 Ru1 C17 C22 -1.9(6)
C6 Ru1 C17 C22 -104.1(6)
N1 Ru1 C17 C22 98.5(6)
C15 Ru1 C17 C22 -159.6(7)
C14 Ru1 C17 C22 158.4(7)
C16 Ru1 C17 C22 -122.0(7)
C18 Ru1 C17 C22 121.1(7)
Ru3 Ru1 C17 C22 -39.4(7)
Ru2 Ru1 C17 C22 38.6(6)
C16 C17 C18 C14 0.2(5)
C22 C17 C18 C14 172.4(5)
Ru1 C17 C18 C14 -62.4(3)
C16 C17 C18 C23 -172.6(4)
C22 C17 C18 C23 -0.4(8)
Ru1 C17 C18 C23 124.8(5)
C16 C17 C18 Ru1 62.6(3)
C22 C17 C18 Ru1 -125.2(5)
C15 C14 C18 C17 0.1(5)
C19 C14 C18 C17 -176.5(4)
Ru1 C14 C18 C17 62.6(3)
C15 C14 C18 C23 173.2(4)
C19 C14 C18 C23 -3.4(7)
Ru1 C14 C18 C23 -124.3(4)
C15 C14 C18 Ru1 -62.5(3)
C19 C14 C18 Ru1 120.9(4)
C1 Ru1 C18 C17 63.5(3)
C6 Ru1 C18 C17 -92.6(4)
N1 Ru1 C18 C17 164.3(3)
C15 Ru1 C18 C17 -80.2(3)
C14 Ru1 C18 C17 -117.3(4)
C16 Ru1 C18 C17 -38.0(3)
Ru3 Ru1 C18 C17 42.1(5)
Ru2 Ru1 C18 C17 113.3(3)
C1 Ru1 C18 C14 -179.2(2)
C6 Ru1 C18 C14 24.7(5)
N1 Ru1 C18 C14 -78.4(3)
C15 Ru1 C18 C14 37.1(3)
C17 Ru1 C18 C14 117.3(4)
C16 Ru1 C18 C14 79.2(3)
Ru3 Ru1 C18 C14 159.4(2)
Ru2 Ru1 C18 C14 -129.4(2)
C1 Ru1 C18 C23 -60.2(5)
C6 Ru1 C18 C23 143.8(5)
N1 Ru1 C18 C23 40.7(5)
C15 Ru1 C18 C23 156.2(6)
C14 Ru1 C18 C23 119.1(6)
C17 Ru1 C18 C23 -123.7(6)
C16 Ru1 C18 C23 -161.7(6)
Ru3 Ru1 C18 C23 -81.5(6)
Ru2 Ru1 C18 C23 -10.4(5)
C1 Ru3 C34 C38 -48.7(3)
C6 Ru3 C34 C38 127.7(3)
C5 Ru3 C34 C38 164.2(2)
C36 Ru3 C34 C38 78.7(3)
C37 Ru3 C34 C38 36.3(3)
C35 Ru3 C34 C38 116.4(4)
C4 Ru3 C34 C38 -156.3(2)
Ru1 Ru3 C34 C38 -44.1(5)
Ru2 Ru3 C34 C38 -94.8(2)
C1 Ru3 C34 C35 -165.1(2)
C6 Ru3 C34 C35 11.3(4)
C5 Ru3 C34 C35 47.8(3)
C36 Ru3 C34 C35 -37.7(2)
C37 Ru3 C34 C35 -80.1(3)
C38 Ru3 C34 C35 -116.4(4)
C4 Ru3 C34 C35 87.3(3)
Ru1 Ru3 C34 C35 -160.5(3)
Ru2 Ru3 C34 C35 148.8(2)
C1 Ru3 C34 C39 76.9(4)
C6 Ru3 C34 C39 -106.8(5)
C5 Ru3 C34 C39 -70.2(5)
C36 Ru3 C34 C39 -155.7(5)
C37 Ru3 C34 C39 161.9(5)
C35 Ru3 C34 C39 -118.0(5)
C38 Ru3 C34 C39 125.6(5)
C4 Ru3 C34 C39 -30.7(5)
Ru1 Ru3 C34 C39 81.5(6)
Ru2 Ru3 C34 C39 30.8(4)
C38 C34 C35 C36 -1.7(4)
C39 C34 C35 C36 -172.9(4)
Ru3 C34 C35 C36 61.1(3)
C38 C34 C35 C40 167.6(4)
C39 C34 C35 C40 -3.7(6)
Ru3 C34 C35 C40 -129.7(4)
C38 C34 C35 Ru3 -62.7(3)
C39 C34 C35 Ru3 126.0(4)
C1 Ru3 C35 C34 26.5(4)
C6 Ru3 C35 C34 -174.0(2)
C5 Ru3 C35 C34 -140.6(3)
C36 Ru3 C35 C34 117.7(3)
C37 Ru3 C35 C34 79.5(3)
C38 Ru3 C35 C34 37.4(2)
C4 Ru3 C35 C34 -104.2(2)
Ru1 Ru3 C35 C34 162.1(2)
Ru2 Ru3 C35 C34 -49.3(3)
C1 Ru3 C35 C36 -91.1(4)
C6 Ru3 C35 C36 68.4(3)
C5 Ru3 C35 C36 101.7(2)
C37 Ru3 C35 C36 -38.2(2)
C38 Ru3 C35 C36 -80.3(3)
C34 Ru3 C35 C36 -117.7(3)
C4 Ru3 C35 C36 138.2(2)
Ru1 Ru3 C35 C36 44.4(4)
Ru2 Ru3 C35 C36 -166.94(18)
C1 Ru3 C35 C40 145.9(4)
C6 Ru3 C35 C40 -54.6(5)
C5 Ru3 C35 C40 -21.2(5)
C36 Ru3 C35 C40 -122.9(5)
C37 Ru3 C35 C40 -161.1(5)
C38 Ru3 C35 C40 156.8(5)
C34 Ru3 C35 C40 119.4(6)
C4 Ru3 C35 C40 15.2(5)
Ru1 Ru3 C35 C40 -78.5(6)
Ru2 Ru3 C35 C40 70.1(5)
C34 C35 C36 C37 1.4(4)
C40 C35 C36 C37 -167.1(4)
Ru3 C35 C36 C37 64.6(3)
C34 C35 C36 C41 173.3(4)
C40 C35 C36 C41 4.7(7)
Ru3 C35 C36 C41 -123.6(4)
C34 C35 C36 Ru3 -63.2(3)
C40 C35 C36 Ru3 128.3(4)
C1 Ru3 C36 C37 18.5(3)
C6 Ru3 C36 C37 123.2(3)
C5 Ru3 C36 C37 161.2(3)
C35 Ru3 C36 C37 -115.6(3)
C38 Ru3 C36 C37 -37.5(3)
C34 Ru3 C36 C37 -78.8(3)
C4 Ru3 C36 C37 -172.4(2)
Ru1 Ru3 C36 C37 81.9(3)
Ru2 Ru3 C36 C37 -31.7(9)
C1 Ru3 C36 C35 134.1(2)
C6 Ru3 C36 C35 -121.2(2)
C5 Ru3 C36 C35 -83.2(2)
C37 Ru3 C36 C35 115.6(3)
C38 Ru3 C36 C35 78.1(3)
C34 Ru3 C36 C35 36.8(2)
C4 Ru3 C36 C35 -56.8(3)
Ru1 Ru3 C36 C35 -162.54(18)
Ru2 Ru3 C36 C35 83.9(8)
C1 Ru3 C36 C41 -102.6(4)
C6 Ru3 C36 C41 2.1(4)
C5 Ru3 C36 C41 40.1(4)
C37 Ru3 C36 C41 -121.1(5)
C35 Ru3 C36 C41 123.3(5)
C38 Ru3 C36 C41 -158.5(5)
C34 Ru3 C36 C41 160.1(5)
C4 Ru3 C36 C41 66.5(5)
Ru1 Ru3 C36 C41 -39.2(4)
Ru2 Ru3 C36 C41 -152.7(6)
C35 C36 C37 C38 -0.6(4)
C41 C36 C37 C38 -172.6(4)
Ru3 C36 C37 C38 63.9(3)
C35 C36 C37 C42 168.1(4)
C41 C36 C37 C42 -3.9(7)
Ru3 C36 C37 C42 -127.3(4)
C35 C36 C37 Ru3 -64.6(3)
C41 C36 C37 Ru3 123.4(4)
C1 Ru3 C37 C36 -166.4(3)
C6 Ru3 C37 C36 -66.4(3)
C5 Ru3 C37 C36 -26.7(4)
C35 Ru3 C37 C36 38.7(2)
C38 Ru3 C37 C36 116.6(4)
C34 Ru3 C37 C36 80.7(3)
C4 Ru3 C37 C36 24.3(8)
Ru1 Ru3 C37 C36 -119.3(2)
Ru2 Ru3 C37 C36 173.81(19)
C1 Ru3 C37 C38 77.0(3)
C6 Ru3 C37 C38 177.0(2)
C5 Ru3 C37 C38 -143.3(3)
C36 Ru3 C37 C38 -116.6(4)
C35 Ru3 C37 C38 -77.9(3)
C34 Ru3 C37 C38 -35.9(2)
C4 Ru3 C37 C38 -92.3(7)
Ru1 Ru3 C37 C38 124.1(2)
Ru2 Ru3 C37 C38 57.2(3)
C1 Ru3 C37 C42 -43.9(5)
C6 Ru3 C37 C42 56.2(5)
C5 Ru3 C37 C42 95.9(5)
C36 Ru3 C37 C42 122.6(6)
C35 Ru3 C37 C42 161.3(5)
C38 Ru3 C37 C42 -120.8(6)
C34 Ru3 C37 C42 -156.7(5)
C4 Ru3 C37 C42 146.9(6)
Ru1 Ru3 C37 C42 3.2(5)
Ru2 Ru3 C37 C42 -63.6(5)
C35 C34 C38 C37 1.3(5)
C39 C34 C38 C37 172.0(4)
Ru3 C34 C38 C37 -60.4(3)
C35 C34 C38 C43 -166.8(4)
C39 C34 C38 C43 3.9(7)
Ru3 C34 C38 C43 131.5(5)
C35 C34 C38 Ru3 61.7(3)
C39 C34 C38 Ru3 -127.6(5)
C36 C37 C38 C34 -0.4(5)
C42 C37 C38 C34 -169.6(4)
Ru3 C37 C38 C34 61.5(3)
C36 C37 C38 C43 168.2(4)
C42 C37 C38 C43 -0.9(7)
Ru3 C37 C38 C43 -129.8(4)
C36 C37 C38 Ru3 -62.0(3)
C42 C37 C38 Ru3 128.9(4)
C1 Ru3 C38 C34 136.3(3)
C6 Ru3 C38 C34 -124.9(3)
C5 Ru3 C38 C34 -33.3(5)
C36 Ru3 C38 C34 -81.3(3)
C37 Ru3 C38 C34 -119.2(4)
C35 Ru3 C38 C34 -38.0(2)
C4 Ru3 C38 C34 37.4(4)
Ru1 Ru3 C38 C34 163.48(19)
Ru2 Ru3 C38 C34 99.6(2)
C1 Ru3 C38 C37 -104.4(3)
C6 Ru3 C38 C37 -5.6(4)
C5 Ru3 C38 C37 86.0(5)
C36 Ru3 C38 C37 38.0(2)
C35 Ru3 C38 C37 81.3(3)
C34 Ru3 C38 C37 119.2(4)
C4 Ru3 C38 C37 156.7(2)
Ru1 Ru3 C38 C37 -77.3(3)
Ru2 Ru3 C38 C37 -141.1(2)
C1 Ru3 C38 C43 12.4(5)
C6 Ru3 C38 C43 111.2(5)
C5 Ru3 C38 C43 -157.1(5)
C36 Ru3 C38 C43 154.9(6)
C37 Ru3 C38 C43 116.9(6)
C35 Ru3 C38 C43 -161.8(6)
C34 Ru3 C38 C43 -123.9(6)
C4 Ru3 C38 C43 -86.4(5)
Ru1 Ru3 C38 C43 39.6(6)
Ru2 Ru3 C38 C43 -24.3(5)
C1 Ru2 C24 C25 84.9(3)
N1 Ru2 C24 C25 -64.6(9)
C28 Ru2 C24 C25 -114.3(5)
C3 Ru2 C24 C25 -138.7(3)
C27 Ru2 C24 C25 -74.9(3)
C26 Ru2 C24 C25 -35.1(3)
C4 Ru2 C24 C25 178.6(2)
Ru1 Ru2 C24 C25 67.3(3)
Ru3 Ru2 C24 C25 126.3(3)
C1 Ru2 C24 C28 -160.8(4)
N1 Ru2 C24 C28 49.7(9)
C3 Ru2 C24 C28 -24.4(5)
C25 Ru2 C24 C28 114.3(5)
C27 Ru2 C24 C28 39.5(3)
C26 Ru2 C24 C28 79.2(4)
C4 Ru2 C24 C28 -67.1(4)
Ru1 Ru2 C24 C28 -178.4(3)
Ru3 Ru2 C24 C28 -119.4(3)
C1 Ru2 C24 C29 -42.2(8)
N1 Ru2 C24 C29 168.2(8)
C28 Ru2 C24 C29 118.6(9)
C3 Ru2 C24 C29 94.2(8)
C25 Ru2 C24 C29 -127.1(9)
C27 Ru2 C24 C29 158.0(9)
C26 Ru2 C24 C29 -162.3(9)
C4 Ru2 C24 C29 51.5(9)
Ru1 Ru2 C24 C29 -59.8(9)
Ru3 Ru2 C24 C29 -0.9(8)
C28 C24 C25 C26 1.1(5)
C29 C24 C25 C26 -164.8(5)
Ru2 C24 C25 C26 63.3(3)
C28 C24 C25 C30 174.4(4)
C29 C24 C25 C30 8.4(8)
Ru2 C24 C25 C30 -123.4(4)
C28 C24 C25 Ru2 -62.2(3)
C29 C24 C25 Ru2 131.9(6)
C1 Ru2 C25 C26 142.9(3)
N1 Ru2 C25 C26 43.9(4)
C28 Ru2 C25 C26 -79.3(4)
C3 Ru2 C25 C26 -18.5(5)
C24 Ru2 C25 C26 -119.8(4)
C27 Ru2 C25 C26 -35.6(4)
C4 Ru2 C25 C26 -123.6(5)
Ru1 Ru2 C25 C26 101.8(3)
Ru3 Ru2 C25 C26 169.9(3)
C1 Ru2 C25 C24 -97.3(3)
N1 Ru2 C25 C24 163.7(3)
C28 Ru2 C25 C24 40.5(4)
C3 Ru2 C25 C24 101.3(4)
C27 Ru2 C25 C24 84.1(4)
C26 Ru2 C25 C24 119.8(4)
C4 Ru2 C25 C24 -3.9(7)
Ru1 Ru2 C25 C24 -138.5(3)
Ru3 Ru2 C25 C24 -70.3(3)
C1 Ru2 C25 C30 20.1(5)
N1 Ru2 C25 C30 -79.0(6)
C28 Ru2 C25 C30 157.8(6)
C3 Ru2 C25 C30 -141.4(5)
C24 Ru2 C25 C30 117.4(6)
C27 Ru2 C25 C30 -158.5(6)
C26 Ru2 C25 C30 -122.9(6)
C4 Ru2 C25 C30 113.5(6)
Ru1 Ru2 C25 C30 -21.1(6)
Ru3 Ru2 C25 C30 47.0(6)
C24 C25 C26 C27 -0.1(5)
C30 C25 C26 C27 -173.0(4)
Ru2 C25 C26 C27 62.4(3)
C24 C25 C26 C31 167.1(5)
C30 C25 C26 C31 -5.9(8)
Ru2 C25 C26 C31 -130.5(5)
C24 C25 C26 Ru2 -62.4(3)
C30 C25 C26 Ru2 124.6(5)
C1 Ru2 C26 C27 -162.1(3)
N1 Ru2 C26 C27 91.1(3)
C28 Ru2 C26 C27 -38.1(4)
C3 Ru2 C26 C27 52.4(4)
C25 Ru2 C26 C27 -118.7(5)
C24 Ru2 C26 C27 -82.7(4)
C4 Ru2 C26 C27 30.6(5)
Ru1 Ru2 C26 C27 142.4(3)
Ru3 Ru2 C26 C27 -142.8(4)
C1 Ru2 C26 C25 -43.4(4)
N1 Ru2 C26 C25 -150.3(3)
C28 Ru2 C26 C25 80.6(4)
C3 Ru2 C26 C25 171.1(3)
C24 Ru2 C26 C25 36.0(3)
C27 Ru2 C26 C25 118.7(5)
C4 Ru2 C26 C25 149.3(3)
Ru1 Ru2 C26 C25 -98.9(3)
Ru3 Ru2 C26 C25 -24.1(6)
C1 Ru2 C26 C31 76.4(7)
N1 Ru2 C26 C31 -30.4(8)
C28 Ru2 C26 C31 -159.5(8)
C3 Ru2 C26 C31 -69.1(8)
C25 Ru2 C26 C31 119.9(8)
C24 Ru2 C26 C31 155.9(8)
C27 Ru2 C26 C31 -121.5(8)
C4 Ru2 C26 C31 -90.9(8)
Ru1 Ru2 C26 C31 21.0(8)
Ru3 Ru2 C26 C31 95.7(7)
C25 C26 C27 C28 -1.0(5)
C31 C26 C27 C28 -168.1(5)
Ru2 C26 C27 C28 60.7(3)
C25 C26 C27 C32 170.2(5)
C31 C26 C27 C32 3.2(8)
Ru2 C26 C27 C32 -128.0(5)
C25 C26 C27 Ru2 -61.7(3)
C31 C26 C27 Ru2 131.2(5)
C1 Ru2 C27 C26 33.3(7)
N1 Ru2 C27 C26 -99.9(3)
C28 Ru2 C27 C26 118.3(4)
C3 Ru2 C27 C26 -136.6(3)
C25 Ru2 C27 C26 36.2(3)
C24 Ru2 C27 C26 77.9(3)
C4 Ru2 C27 C26 -163.6(3)
Ru1 Ru2 C27 C26 -62.0(4)
Ru3 Ru2 C27 C26 145.3(3)
C1 Ru2 C27 C28 -85.0(6)
N1 Ru2 C27 C28 141.8(3)
C3 Ru2 C27 C28 105.1(3)
C25 Ru2 C27 C28 -82.1(3)
C24 Ru2 C27 C28 -40.5(3)
C26 Ru2 C27 C28 -118.3(4)
C4 Ru2 C27 C28 78.1(3)
Ru1 Ru2 C27 C28 179.7(2)
Ru3 Ru2 C27 C28 26.9(5)
C1 Ru2 C27 C32 156.3(8)
N1 Ru2 C27 C32 23.1(10)
C28 Ru2 C27 C32 -118.6(11)
C3 Ru2 C27 C32 -13.5(10)
C25 Ru2 C27 C32 159.3(10)
C24 Ru2 C27 C32 -159.1(10)
C26 Ru2 C27 C32 123.0(11)
C4 Ru2 C27 C32 -40.6(10)
Ru1 Ru2 C27 C32 61.0(10)
Ru3 Ru2 C27 C32 -91.7(10)
C26 C27 C28 C24 1.6(5)
C32 C27 C28 C24 -169.7(4)
Ru2 C27 C28 C24 64.5(3)
C26 C27 C28 C33 176.1(5)
C32 C27 C28 C33 4.7(8)
Ru2 C27 C28 C33 -121.0(5)
C26 C27 C28 Ru2 -62.9(3)
C32 C27 C28 Ru2 125.7(5)
C25 C24 C28 C27 -1.6(5)
C29 C24 C28 C27 165.2(5)
Ru2 C24 C28 C27 -65.2(3)
C25 C24 C28 C33 -176.3(5)
C29 C24 C28 C33 -9.6(8)
Ru2 C24 C28 C33 120.0(5)
C25 C24 C28 Ru2 63.6(3)
C29 C24 C28 Ru2 -129.6(5)
C1 Ru2 C28 C27 139.3(3)
N1 Ru2 C28 C27 -54.1(3)
C3 Ru2 C28 C27 -82.1(3)
C25 Ru2 C28 C27 75.5(3)
C24 Ru2 C28 C27 113.3(4)
C26 Ru2 C28 C27 35.0(3)
C4 Ru2 C28 C27 -117.0(3)
Ru1 Ru2 C28 C27 -170(10)
Ru3 Ru2 C28 C27 -168.5(2)
C1 Ru2 C28 C24 25.9(4)
N1 Ru2 C28 C24 -167.4(2)
C3 Ru2 C28 C24 164.5(3)
C25 Ru2 C28 C24 -37.8(3)
C27 Ru2 C28 C24 -113.3(4)
C26 Ru2 C28 C24 -78.3(3)
C4 Ru2 C28 C24 129.7(3)
Ru1 Ru2 C28 C24 77(10)
Ru3 Ru2 C28 C24 78.1(3)
C1 Ru2 C28 C33 -95.0(10)
N1 Ru2 C28 C33 71.7(11)
C3 Ru2 C28 C33 43.6(11)
C25 Ru2 C28 C33 -158.8(11)
C24 Ru2 C28 C33 -121.0(12)
C27 Ru2 C28 C33 125.7(12)
C26 Ru2 C28 C33 160.7(11)
C4 Ru2 C28 C33 8.7(11)
Ru1 Ru2 C28 C33 -44(11)
Ru3 Ru2 C28 C33 -42.8(11)
